data_7246842
loop_
_publ_author_name
'Andrienko, Irina V.'
'Rakhmanova, Mariana I.'
'Samsonenko, Denis G.'
'Kovalenko, Ekaterina A.'

_publ_section_title
;
 Supramolecular lanthanide assemblies with cucurbit[6]uril: from synthesis
 and crystal structure to application
;
_journal_issue 23
_journal_name_full CrystEngComm
_journal_page_first 3460
_journal_page_last 3471
_journal_paper_doi 10.1039/D3CE00301A
_journal_volume 25
_journal_year 2023
_chemical_formula_sum 'C36 H92 Er2 N32 O63'
_chemical_formula_weight 2315.93
_space_group_crystal_system trigonal
_space_group_IT_number 148
_space_group_name_Hall '-R 3'
_space_group_name_H-M_alt 'R -3 :H'
_atom_sites_solution_hydrogens geom
_atom_sites_solution_primary dual
_atom_sites_solution_secondary difmap
_audit_creation_method SHELXL-2018/3
_audit_update_record
;
2023-03-09 deposited with the CCDC.	2023-05-25 downloaded from the CCDC.
;
_cell_angle_alpha 90
_cell_angle_beta 90
_cell_angle_gamma 120
_cell_formula_units_Z 9
_cell_length_a 25.8081(6)
_cell_length_b 25.8081(6)
_cell_length_c 31.7446(9)
_cell_measurement_reflns_used 13118
_cell_measurement_temperature 130(2)
_cell_measurement_theta_max 28.11
_cell_measurement_theta_min 2.25
_cell_volume 18311.0(8)
_computing_cell_refinement 'CrysAlisPro 1.171.41.123a (Rigaku OD, 2022)'
_computing_data_collection 'CrysAlisPro 1.171.41.123a (Rigaku OD, 2022)'
_computing_data_reduction 'CrysAlisPro 1.171.41.123a (Rigaku OD, 2022)'
_computing_molecular_graphics 'ShelXle (H\"ubschle, 2011)'
_computing_publication_material 'CIFTAB (Sheldrick, 2015)'
_computing_structure_refinement 'SHELXL-2018 (Sheldrick, 2015)'
_computing_structure_solution 'SHELXT-2018 (Sheldrick, 2015)'
_diffrn_ambient_temperature 130(2)
_diffrn_detector 'CCD plate'
_diffrn_detector_area_resol_mean 10.6
_diffrn_detector_type AtlasS2
_diffrn_measured_fraction_theta_full 0.997
_diffrn_measured_fraction_theta_max 0.862
_diffrn_measurement_device 'four-circle diffractometer'
_diffrn_measurement_device_type 'New Xcalibur, AtlasS2'
_diffrn_measurement_method '\w scans'
_diffrn_radiation_monochromator graphite
_diffrn_radiation_probe x-ray
_diffrn_radiation_source 'fine-focus sealed tube'
_diffrn_radiation_type MoK\a
_diffrn_radiation_wavelength 0.71073
_diffrn_reflns_av_R_equivalents 0.0207
_diffrn_reflns_av_unetI/netI 0.0256
_diffrn_reflns_Laue_measured_fraction_full 0.997
_diffrn_reflns_Laue_measured_fraction_max 0.862
_diffrn_reflns_limit_h_max 23
_diffrn_reflns_limit_h_min -33
_diffrn_reflns_limit_k_max 34
_diffrn_reflns_limit_k_min -34
_diffrn_reflns_limit_l_max 35
_diffrn_reflns_limit_l_min -42
_diffrn_reflns_number 20707
_diffrn_reflns_point_group_measured_fraction_full 0.997
_diffrn_reflns_point_group_measured_fraction_max 0.862
_diffrn_reflns_theta_full 25.242
_diffrn_reflns_theta_max 28.291
_diffrn_reflns_theta_min 2.229
_diffrn_source 'sealed X-ray tube'
_exptl_absorpt_coefficient_mu 2.189
_exptl_absorpt_correction_T_max 1.00000
_exptl_absorpt_correction_T_min 0.86387
_exptl_absorpt_correction_type multi-scan
_exptl_absorpt_process_details
;
CrysAlisPro 1.171.41.123a (Rigaku Oxford Diffraction, 2022)
Empirical absorption correction using spherical harmonics,
implemented in SCALE3 ABSPACK scaling algorithm.
;
_exptl_crystal_colour colorless
_exptl_crystal_density_diffrn 1.890
_exptl_crystal_description plank
_exptl_crystal_F_000 10548
_exptl_crystal_size_max 0.27
_exptl_crystal_size_mid 0.19
_exptl_crystal_size_min 0.09
_refine_diff_density_max 1.078
_refine_diff_density_min -0.665
_refine_diff_density_rms 0.102
_refine_ls_extinction_method none
_refine_ls_goodness_of_fit_ref 1.062
_refine_ls_hydrogen_treatment constr
_refine_ls_matrix_type full
_refine_ls_number_parameters 771
_refine_ls_number_reflns 8730
_refine_ls_number_restraints 400
_refine_ls_restrained_S_all 1.067
_refine_ls_R_factor_all 0.0266
_refine_ls_R_factor_gt 0.0254
_refine_ls_shift/su_max 0.001
_refine_ls_shift/su_mean 0.000
_refine_ls_structure_factor_coef Fsqd
_refine_ls_weighting_details 'w=1/[\s^2^(Fo^2^)+(0.0481P)^2^+16.5480P] where P=(Fo^2^+2Fc^2^)/3'
_refine_ls_weighting_scheme calc
_refine_ls_wR_factor_gt 0.0695
_refine_ls_wR_factor_ref 0.0704
_reflns_Friedel_coverage 0.000
_reflns_number_gt 8490
_reflns_number_total 8730
_reflns_threshold_expression 'I > 2\s(I)'
_cod_data_source_file d3ce00301a2.cif
_cod_data_source_block km777-8
_cod_depositor_comments 'Adding full bibliography for 7246836--7246844.cif.'
_cod_original_cell_volume 18311.0(10)
_cod_database_code 7246842
_shelx_shelxl_version_number 2018/3
_shelx_space_group_comment
;
The symmetry employed for this shelxl refinement is uniquely defined
by the following loop, which should always be used as a source of
symmetry information in preference to the above space-group names.
They are only intended as comments.
;
_shelx_estimated_absorpt_t_min 0.589
_shelx_estimated_absorpt_t_max 0.827

loop_
_space_group_symop_operation_xyz
'x, y, z'
'-y, x-y, z'
'-x+y, -x, z'
'x+2/3, y+1/3, z+1/3'
'-y+2/3, x-y+1/3, z+1/3'
'-x+y+2/3, -x+1/3, z+1/3'
'x+1/3, y+2/3, z+2/3'
'-y+1/3, x-y+2/3, z+2/3'
'-x+y+1/3, -x+2/3, z+2/3'
'-x, -y, -z'
'y, -x+y, -z'
'x-y, x, -z'
'-x+2/3, -y+1/3, -z+1/3'
'y+2/3, -x+y+1/3, -z+1/3'
'x-y+2/3, x+1/3, -z+1/3'
'-x+1/3, -y+2/3, -z+2/3'
'y+1/3, -x+y+2/3, -z+2/3'
'x-y+1/3, x+2/3, -z+2/3'

loop_
_atom_site_label
_atom_site_type_symbol
_atom_site_fract_x
_atom_site_fract_y
_atom_site_fract_z
_atom_site_U_iso_or_equiv
_atom_site_adp_type
_atom_site_occupancy
_atom_site_site_symmetry_order
_atom_site_calc_flag
_atom_site_refinement_flags_posn
_atom_site_refinement_flags_adp
_atom_site_refinement_flags_occupancy
_atom_site_disorder_assembly
_atom_site_disorder_group
Er1 Er 0.38172(2) 0.36632(2) 0.66375(2) 0.01947(5) Uani 1 1 d . . . . .
O1M O 0.43054(15) 0.47120(14) 0.66984(10) 0.0425(7) Uani 1 1 d . . . . .
O2M O 0.41128(12) 0.40001(12) 0.59562(8) 0.0307(6) Uani 1 1 d . . . . .
O3M O 0.30817(14) 0.39271(16) 0.65893(11) 0.0452(8) Uani 1 1 d . . . . .
O4M O 0.31168(13) 0.29673(14) 0.61485(9) 0.0389(7) Uani 1 1 d . . . . .
O5M O 0.48602(12) 0.40375(13) 0.66326(9) 0.0339(7) Uani 1 1 d . . . . .
O6M O 0.40291(12) 0.38772(13) 0.73521(8) 0.0306(6) Uani 1 1 d . . . . .
O7M O 0.30227(13) 0.29251(13) 0.70479(9) 0.0367(7) Uani 1 1 d . . . . .
O8M O 0.39762(14) 0.28600(14) 0.66673(12) 0.0460(8) Uani 1 1 d . . . . .
O11 O 0.49068(13) 0.74880(12) 0.59589(7) 0.0318(6) Uani 1 1 d . . . . .
O12 O 0.47825(13) 0.74439(12) 0.40615(8) 0.0302(6) Uani 1 1 d . . . . .
C11 C 0.51382(16) 0.76165(16) 0.56052(10) 0.0218(7) Uani 1 1 d . . . . .
C12 C 0.50583(16) 0.75878(15) 0.43987(10) 0.0213(6) Uani 1 1 d . . . . .
C13 C 0.56028(16) 0.75779(14) 0.49850(11) 0.0192(7) Uani 1 1 d . . . . .
H13 H 0.602568 0.766478 0.496703 0.023 Uiso 1 1 calc R U . . .
C14 C 0.55656(15) 0.81618(15) 0.49887(10) 0.0190(6) Uani 1 1 d . . . . .
H14 H 0.597062 0.852840 0.497828 0.023 Uiso 1 1 calc R U . . .
N11 N 0.53250(14) 0.72944(13) 0.53795(9) 0.0222(6) Uani 1 1 d . . . . .
N12 N 0.52603(13) 0.81164(13) 0.53816(9) 0.0208(6) Uani 1 1 d . . . . .
N13 N 0.52166(13) 0.81019(13) 0.46160(8) 0.0199(6) Uani 1 1 d . . . . .
N14 N 0.52620(14) 0.72687(13) 0.46144(9) 0.0206(6) Uani 1 1 d . . . . .
C15 C 0.51630(16) 0.85829(16) 0.55415(10) 0.0218(7) Uani 1 1 d . . . . .
H15A H 0.552619 0.897429 0.548864 0.026 Uiso 1 1 calc R U . . .
H15B H 0.510499 0.853425 0.585023 0.026 Uiso 1 1 calc R U . . .
C16 C 0.51841(15) 0.86017(15) 0.44365(10) 0.0191(7) Uani 1 1 d . . . . .
H16A H 0.556010 0.897627 0.450108 0.023 Uiso 1 1 calc R U . . .
H16B H 0.515282 0.855623 0.412635 0.023 Uiso 1 1 calc R U . . .
O21 O 0.40081(13) 0.81632(14) 0.59223(8) 0.0353(6) Uani 1 1 d . . . . .
O22 O 0.40467(11) 0.82289(11) 0.40231(7) 0.0220(5) Uani 1 1 d . . . . .
C21 C 0.41358(16) 0.84221(16) 0.55776(10) 0.0225(7) Uani 1 1 d . . . . .
C22 C 0.41716(15) 0.84726(14) 0.43685(10) 0.0180(6) Uani 1 1 d . . . . .
C23 C 0.46915(15) 0.89383(15) 0.49845(11) 0.0179(7) Uani 1 1 d . . . . .
H23 H 0.503743 0.935607 0.500172 0.021 Uiso 1 1 calc R U . . .
C24 C 0.40828(15) 0.89264(15) 0.49828(10) 0.0181(6) Uani 1 1 d . . . . .
H24 H 0.413899 0.933875 0.499214 0.022 Uiso 1 1 calc R U . . .
N21 N 0.46529(13) 0.85898(13) 0.53568(8) 0.0202(6) Uani 1 1 d . . . . .
N22 N 0.37902(13) 0.85882(14) 0.53588(8) 0.0211(6) Uani 1 1 d . . . . .
N23 N 0.38136(12) 0.86257(13) 0.45905(8) 0.0177(5) Uani 1 1 d . . . . .
N24 N 0.46869(12) 0.86546(13) 0.45893(8) 0.0180(5) Uani 1 1 d . . . . .
C25 C 0.32467(15) 0.85429(17) 0.55304(11) 0.0247(7) Uani 1 1 d . . . . .
H25A H 0.325850 0.852137 0.584140 0.030 Uiso 1 1 calc R U . . .
H25B H 0.323623 0.891051 0.545739 0.030 Uiso 1 1 calc R U . . .
C26 C 0.32416(14) 0.85207(15) 0.44357(10) 0.0189(6) Uani 1 1 d . . . . .
H26A H 0.323271 0.847659 0.412559 0.023 Uiso 1 1 calc R U . . .
H26B H 0.320293 0.887525 0.449985 0.023 Uiso 1 1 calc R U . . .
O31 O 0.40738(11) 0.82606(12) 0.26479(7) 0.0267(5) Uani 1 1 d . . . . .
O32 O 0.40124(12) 0.81073(12) 0.07510(7) 0.0266(5) Uani 1 1 d . . . . .
C31 C 0.41935(16) 0.84915(15) 0.22942(10) 0.0206(7) Uani 1 1 d . . . . .
C32 C 0.41457(16) 0.83794(15) 0.10893(10) 0.0206(6) Uani 1 1 d . . . . .
C33 C 0.47036(15) 0.89292(16) 0.16697(11) 0.0193(7) Uani 1 1 d . . . . .
H33 H 0.504631 0.934810 0.164731 0.023 Uiso 1 1 calc R U . . .
C34 C 0.40965(16) 0.89126(15) 0.16678(10) 0.0201(7) Uani 1 1 d . . . . .
H34 H 0.414850 0.932223 0.164253 0.024 Uiso 1 1 calc R U . . .
N31 N 0.47055(13) 0.86618(14) 0.20703(9) 0.0201(6) Uani 1 1 d . . . . .
N32 N 0.38381(13) 0.86376(14) 0.20714(8) 0.0202(5) Uani 1 1 d . . . . .
N33 N 0.37934(13) 0.85443(13) 0.13048(9) 0.0209(6) Uani 1 1 d . . . . .
N34 N 0.46691(12) 0.85760(13) 0.13041(8) 0.0193(6) Uani 1 1 d . . . . .
C35 C 0.32618(16) 0.85280(16) 0.22160(10) 0.0212(7) Uani 1 1 d . . . . .
H35A H 0.322329 0.888238 0.215081 0.025 Uiso 1 1 calc R U . . .
H35B H 0.324268 0.847928 0.252599 0.025 Uiso 1 1 calc R U . . .
C36 C 0.32769(15) 0.85302(16) 0.11192(10) 0.0221(7) Uani 1 1 d . . . . .
H36A H 0.329971 0.850309 0.080937 0.026 Uiso 1 1 calc R U . . .
H36B H 0.328901 0.891141 0.118390 0.026 Uiso 1 1 calc R U . . .
N1 N 0.54228(14) 0.53582(14) 0.58764(9) 0.0239(6) Uani 1 1 d . . . . .
O11N O 0.55383(13) 0.51256(13) 0.61877(8) 0.0330(6) Uani 1 1 d . . . . .
O12N O 0.49537(14) 0.50544(14) 0.56669(9) 0.0385(7) Uani 1 1 d . . . . .
O13N O 0.57878(13) 0.58655(12) 0.57628(9) 0.0341(6) Uani 1 1 d . . . . .
N2 N 0.53618(14) 0.53435(13) 0.75177(10) 0.0242(6) Uani 1 1 d . . . . .
O21N O 0.53793(18) 0.53139(16) 0.71257(9) 0.0633(13) Uani 1 1 d . . . . .
O22N O 0.57787(11) 0.57751(11) 0.77031(8) 0.0266(6) Uani 1 1 d . . . . .
O23N O 0.49358(12) 0.49397(13) 0.77154(8) 0.0288(6) Uani 1 1 d . . . . .
N3 N 0.33699(13) 0.33474(12) 0.49545(9) 0.0231(6) Uani 1 1 d . . . . .
O31N O 0.36581(12) 0.38212(11) 0.51629(9) 0.0298(6) Uani 1 1 d . . . . .
O32N O 0.30472(12) 0.33235(12) 0.46536(8) 0.0304(6) Uani 1 1 d . . . . .
O33N O 0.34106(16) 0.29017(14) 0.50408(12) 0.0523(10) Uani 1 1 d . . . . .
N4 N 0.3284(3) 0.1670(3) 0.59356(17) 0.0413(15) Uani 0.576(6) 1 d D U P A 1
O41N O 0.2919(6) 0.1465(5) 0.6234(3) 0.059(3) Uani 0.288(3) 1 d D U P A 1
O41' O 0.3353(6) 0.1725(4) 0.63308(19) 0.0372(18) Uani 0.288(3) 1 d D U P A 1
O42N O 0.3415(4) 0.1309(3) 0.5761(2) 0.0632(18) Uani 0.576(6) 1 d D U P A 1
O43N O 0.3291(4) 0.2079(4) 0.5724(3) 0.046(2) Uani 0.576(6) 1 d D U P A 1
N5 N 0.3435(6) 0.1707(6) 0.5925(4) 0.051(3) Uani 0.224(6) 1 d D U P A 2
O51N O 0.3909(6) 0.1967(6) 0.6139(4) 0.047(3) Uani 0.224(6) 1 d D U P A 2
O52N O 0.3223(11) 0.2013(9) 0.5781(8) 0.050(3) Uani 0.224(6) 1 d D U P A 2
O53N O 0.3163(9) 0.1155(6) 0.5855(5) 0.056(3) Uani 0.224(6) 1 d D U P A 2
O1W O 0.51137(14) 0.30922(14) 0.66741(8) 0.0349(6) Uani 1 1 d . . . . .
O2W O 0.44587(14) 0.79738(14) 0.33332(8) 0.0317(6) Uani 1 1 d . . . . .
O3W O 0.5621(2) 0.85117(18) 0.33247(13) 0.0628(11) Uani 1 1 d . . . . .
O4W O 0.3721(4) 0.6865(4) 0.3337(3) 0.0371(18) Uani 0.3333 1 d . . P B -1
O5W O 0.3082(4) 0.6566(6) 0.4020(3) 0.036(2) Uani 0.3333 1 d . . P C -1
O6W O 0.3061(4) 0.6541(5) 0.2675(3) 0.043(2) Uani 0.3333 1 d . . P D -1
O7W O 0.3225(4) 0.4996(4) 0.6677(2) 0.0343(13) Uani 0.379(3) 1 d . U P E 1
O8W O 0.3697(4) 0.5300(3) 0.66508(18) 0.0344(12) Uani 0.431(3) 1 d . U P F 2
O9W O 0.4622(8) 0.5795(6) 0.6616(4) 0.0329(14) Uani 0.190(3) 1 d . U P G 3
O10W O 0.3230(6) 0.6290(5) 0.5884(4) 0.063(3) Uani 0.3333 1 d . U P H -1
O11W O 0.3275(9) 0.7137(7) 0.6349(7) 0.041(4) Uani 0.1667 1 d . U P I -1
N6 N 0.3122(7) 0.6862(7) 0.1686(4) 0.029(3) Uani 0.12 1 d D U P J -1
O61N O 0.3069(12) 0.6837(12) 0.1294(4) 0.031(4) Uani 0.12 1 d D U P J -1
O62N O 0.2745(11) 0.6444(10) 0.1905(8) 0.031(4) Uani 0.12 1 d D U P J -1
O63N O 0.3551(10) 0.7307(9) 0.1851(7) 0.027(4) Uani 0.12 1 d D U P J -1
N7 N 0.3755(8) 0.6791(8) 0.5021(6) 0.029(4) Uani 0.08 1 d D U P K -1
O71N O 0.3493(12) 0.7084(11) 0.4993(8) 0.028(4) Uani 0.08 1 d D U P K -1
O72N O 0.3672(13) 0.6408(12) 0.4748(8) 0.027(4) Uani 0.08 1 d D U P K -1
O73N O 0.4094(13) 0.6872(14) 0.5322(7) 0.033(4) Uani 0.08 1 d D U P K -1

loop_
_atom_site_aniso_label
_atom_site_aniso_U_11
_atom_site_aniso_U_22
_atom_site_aniso_U_33
_atom_site_aniso_U_23
_atom_site_aniso_U_13
_atom_site_aniso_U_12
Er1 0.01766(8) 0.02334(8) 0.01511(7) -0.00002(6) 0.00043(6) 0.00852(6)
O1M 0.0477(18) 0.0370(17) 0.0338(15) -0.0052(13) -0.0019(14) 0.0144(15)
O2M 0.0328(14) 0.0359(15) 0.0171(12) 0.0022(11) -0.0021(11) 0.0124(12)
O3M 0.0361(16) 0.059(2) 0.0463(18) -0.0079(16) -0.0072(14) 0.0280(15)
O4M 0.0319(15) 0.0412(16) 0.0296(14) -0.0076(13) -0.0071(12) 0.0077(12)
O5M 0.0200(12) 0.0392(16) 0.0353(15) 0.0111(12) 0.0029(11) 0.0095(11)
O6M 0.0286(14) 0.0374(15) 0.0175(12) 0.0008(11) 0.0012(10) 0.0103(12)
O7M 0.0281(14) 0.0371(16) 0.0303(14) -0.0030(12) 0.0090(12) 0.0054(12)
O8M 0.0355(16) 0.0338(16) 0.072(2) 0.0002(16) -0.0020(16) 0.0201(14)
O11 0.0443(16) 0.0296(14) 0.0164(11) 0.0027(10) 0.0029(11) 0.0146(12)
O12 0.0460(16) 0.0322(14) 0.0206(12) -0.0071(11) -0.0156(11) 0.0255(13)
C11 0.0259(17) 0.0215(16) 0.0147(14) -0.0024(13) -0.0067(13) 0.0094(14)
C12 0.0271(17) 0.0190(16) 0.0184(15) -0.0022(13) -0.0031(13) 0.0121(15)
C13 0.0259(17) 0.0199(15) 0.0124(15) -0.0032(12) -0.0045(13) 0.0118(13)
C14 0.0249(16) 0.0181(15) 0.0132(15) -0.0026(12) -0.0035(13) 0.0102(14)
N11 0.0329(16) 0.0182(13) 0.0138(13) 0.0018(11) -0.0008(12) 0.0115(12)
N12 0.0252(15) 0.0205(14) 0.0160(13) -0.0010(11) 0.0010(11) 0.0111(12)
N13 0.0277(15) 0.0203(14) 0.0138(13) -0.0024(11) -0.0060(11) 0.0136(12)
N14 0.0299(15) 0.0196(14) 0.0167(13) -0.0039(12) -0.0084(12) 0.0158(12)
C15 0.0284(18) 0.0270(18) 0.0124(14) -0.0062(13) -0.0051(13) 0.0156(15)
C16 0.0231(16) 0.0196(15) 0.0164(15) 0.0019(12) 0.0009(12) 0.0121(14)
O21 0.0312(14) 0.0579(18) 0.0160(11) 0.0094(12) 0.0045(11) 0.0217(14)
O22 0.0252(12) 0.0267(12) 0.0155(11) -0.0049(9) -0.0008(9) 0.0139(11)
C21 0.0224(17) 0.0298(18) 0.0116(13) -0.0026(13) 0.0009(13) 0.0104(14)
C22 0.0195(16) 0.0138(14) 0.0173(15) 0.0015(12) 0.0009(13) 0.0058(13)
C23 0.0210(16) 0.0196(15) 0.0123(15) -0.0011(13) 0.0007(12) 0.0095(13)
C24 0.0194(15) 0.0198(15) 0.0131(14) -0.0017(12) 0.0005(12) 0.0083(13)
N21 0.0220(14) 0.0264(14) 0.0123(12) -0.0002(11) 0.0006(10) 0.0122(12)
N22 0.0186(13) 0.0278(15) 0.0123(12) -0.0005(11) 0.0018(11) 0.0082(12)
N23 0.0171(13) 0.0202(14) 0.0140(12) -0.0013(11) 0.0016(10) 0.0080(11)
N24 0.0214(14) 0.0222(14) 0.0121(12) -0.0027(11) -0.0006(10) 0.0123(12)
C25 0.0191(16) 0.0312(19) 0.0172(16) -0.0100(14) -0.0003(13) 0.0077(15)
C26 0.0159(15) 0.0183(15) 0.0174(15) 0.0006(12) 0.0015(12) 0.0048(12)
O31 0.0309(13) 0.0363(14) 0.0155(11) 0.0047(10) 0.0020(10) 0.0187(12)
O32 0.0253(13) 0.0360(14) 0.0168(11) -0.0077(10) -0.0028(10) 0.0141(11)
C31 0.0241(17) 0.0209(16) 0.0166(15) -0.0036(12) -0.0042(13) 0.0112(14)
C32 0.0227(16) 0.0210(16) 0.0167(14) 0.0010(13) -0.0022(13) 0.0100(13)
C33 0.0245(17) 0.0192(15) 0.0124(15) -0.0021(12) -0.0016(12) 0.0097(13)
C34 0.0250(17) 0.0223(16) 0.0135(15) 0.0008(12) -0.0011(13) 0.0123(14)
N31 0.0238(14) 0.0265(15) 0.0143(13) 0.0008(12) -0.0012(11) 0.0158(13)
N32 0.0215(14) 0.0248(15) 0.0132(12) -0.0011(11) 0.0009(11) 0.0108(12)
N33 0.0207(14) 0.0250(15) 0.0155(13) -0.0015(11) -0.0021(11) 0.0104(12)
N34 0.0204(13) 0.0242(14) 0.0134(12) -0.0049(11) -0.0027(10) 0.0112(12)
C35 0.0261(18) 0.0237(17) 0.0141(15) 0.0002(13) 0.0013(13) 0.0126(14)
C36 0.0229(17) 0.0257(17) 0.0142(15) 0.0040(13) 0.0001(13) 0.0096(14)
N1 0.0243(15) 0.0267(15) 0.0196(14) 0.0025(12) 0.0013(12) 0.0120(12)
O11N 0.0320(14) 0.0355(14) 0.0262(13) 0.0081(12) -0.0010(11) 0.0129(12)
O12N 0.0305(15) 0.0389(16) 0.0342(15) 0.0091(13) -0.0097(13) 0.0083(12)
O13N 0.0399(16) 0.0233(13) 0.0331(15) 0.0057(12) -0.0052(12) 0.0112(12)
N2 0.0274(15) 0.0217(14) 0.0212(14) -0.0025(12) -0.0015(13) 0.0104(12)
O21N 0.067(2) 0.0454(19) 0.0192(14) -0.0057(14) 0.0060(15) -0.0156(17)
O22N 0.0247(13) 0.0239(13) 0.0283(13) -0.0070(10) -0.0068(10) 0.0099(10)
O23N 0.0242(13) 0.0331(14) 0.0241(13) 0.0002(11) 0.0041(11) 0.0106(12)
N3 0.0252(15) 0.0227(15) 0.0206(14) 0.0002(11) 0.0010(12) 0.0112(12)
O31N 0.0344(14) 0.0243(12) 0.0209(13) -0.0069(10) -0.0013(10) 0.0073(11)
O32N 0.0319(14) 0.0307(14) 0.0233(13) -0.0004(11) -0.0069(11) 0.0117(12)
O33N 0.055(2) 0.0254(15) 0.082(3) -0.0058(15) -0.0258(18) 0.0237(15)
N4 0.063(3) 0.029(2) 0.023(2) 0.001(2) -0.001(2) 0.017(2)
O41N 0.080(5) 0.044(4) 0.039(4) 0.009(4) 0.023(4) 0.021(4)
O41' 0.070(4) 0.038(4) 0.015(3) 0.001(3) -0.002(3) 0.035(3)
O42N 0.080(4) 0.056(4) 0.046(3) 0.001(3) 0.024(3) 0.028(3)
O43N 0.050(3) 0.053(3) 0.024(3) 0.014(2) -0.005(3) 0.018(3)
N5 0.073(4) 0.039(4) 0.025(4) 0.006(4) 0.002(4) 0.017(4)
O51N 0.065(5) 0.043(4) 0.034(4) 0.005(4) -0.007(4) 0.026(4)
O52N 0.067(5) 0.049(5) 0.025(4) 0.003(4) -0.002(4) 0.022(4)
O53N 0.078(5) 0.040(4) 0.027(4) 0.006(4) 0.007(4) 0.013(4)
O1W 0.0463(17) 0.0472(17) 0.0179(12) 0.0004(12) 0.0004(12) 0.0283(15)
O2W 0.0463(17) 0.0392(16) 0.0186(12) 0.0009(11) 0.0015(12) 0.0280(14)
O3W 0.078(3) 0.055(2) 0.062(2) -0.0160(19) -0.002(2) 0.038(2)
O4W 0.048(5) 0.040(5) 0.031(4) 0.002(4) 0.007(4) 0.028(4)
O5W 0.035(4) 0.039(6) 0.033(4) 0.000(4) -0.003(3) 0.017(7)
O6W 0.045(5) 0.042(7) 0.048(5) 0.000(5) 0.001(4) 0.026(7)
O7W 0.075(3) 0.039(3) 0.0098(16) -0.002(2) -0.003(2) 0.045(3)
O8W 0.076(3) 0.038(3) 0.0095(16) -0.0017(19) -0.003(2) 0.044(2)
O9W 0.075(4) 0.038(3) 0.0090(18) -0.002(2) -0.003(3) 0.045(3)
O10W 0.075(7) 0.058(6) 0.064(6) -0.020(5) -0.016(5) 0.039(5)
O11W 0.050(8) 0.023(6) 0.061(9) -0.001(6) 0.000(7) 0.026(6)
N6 0.038(5) 0.031(5) 0.033(5) -0.002(4) 0.003(4) 0.028(4)
O61N 0.041(6) 0.033(7) 0.033(7) -0.007(6) 0.003(6) 0.028(5)
O62N 0.036(5) 0.033(6) 0.034(6) -0.003(4) 0.006(4) 0.026(4)
O63N 0.034(5) 0.030(5) 0.032(6) -0.001(4) 0.001(4) 0.027(4)
N7 0.029(4) 0.030(4) 0.027(4) -0.007(3) 0.008(3) 0.015(3)
O71N 0.028(5) 0.029(5) 0.026(5) -0.010(3) 0.008(3) 0.013(4)
O72N 0.029(5) 0.029(5) 0.026(5) -0.008(3) 0.010(3) 0.016(4)
O73N 0.031(5) 0.033(5) 0.029(5) -0.007(3) 0.008(3) 0.012(4)

loop_
_atom_type_symbol
_atom_type_description
_atom_type_scat_dispersion_real
_atom_type_scat_dispersion_imag
_atom_type_scat_source
C C 0.0033 0.0016 'International Tables Vol C Tables 4.2.6.8 and 6.1.1.4'
H H 0.0000 0.0000 'International Tables Vol C Tables 4.2.6.8 and 6.1.1.4'
N N 0.0061 0.0033 'International Tables Vol C Tables 4.2.6.8 and 6.1.1.4'
O O 0.0106 0.0060 'International Tables Vol C Tables 4.2.6.8 and 6.1.1.4'
Er Er -0.2586 4.9576 'International Tables Vol C Tables 4.2.6.8 and 6.1.1.4'

loop_
_geom_angle_atom_site_label_1
_geom_angle_atom_site_label_2
_geom_angle_atom_site_label_3
_geom_angle
_geom_angle_site_symmetry_1
_geom_angle_site_symmetry_3
_geom_angle_publ_flag
O1M Er1 O4M 133.61(12) . . ?
O1M Er1 O5M 71.63(11) . . ?
O1M Er1 O7M 128.99(11) . . ?
O2M Er1 O1M 76.01(10) . . ?
O2M Er1 O3M 89.57(11) . . ?
O2M Er1 O4M 69.94(10) . . ?
O2M Er1 O5M 75.28(10) . . ?
O2M Er1 O6M 145.63(10) . . ?
O2M Er1 O7M 143.67(10) . . ?
O3M Er1 O1M 73.38(13) . . ?
O3M Er1 O4M 75.77(11) . . ?
O3M Er1 O5M 144.27(11) . . ?
O3M Er1 O6M 97.12(11) . . ?
O3M Er1 O7M 76.49(12) . . ?
O5M Er1 O4M 125.81(11) . . ?
O5M Er1 O7M 133.08(10) . . ?
O6M Er1 O1M 73.78(10) . . ?
O6M Er1 O4M 144.36(10) . . ?
O6M Er1 O5M 79.94(10) . . ?
O6M Er1 O7M 70.27(10) . . ?
O7M Er1 O4M 74.13(10) . . ?
O8M Er1 O1M 142.77(12) . . ?
O8M Er1 O2M 101.69(12) . . ?
O8M Er1 O3M 143.65(11) . . ?
O8M Er1 O4M 75.98(12) . . ?
O8M Er1 O5M 71.92(10) . . ?
O8M Er1 O6M 92.68(12) . . ?
O8M Er1 O7M 74.13(12) . . ?
O11 C11 N11 126.0(3) . . ?
O11 C11 N12 125.3(3) . . ?
N11 C11 N12 108.7(3) . . ?
O12 C12 N13 125.3(3) . . ?
O12 C12 N14 126.3(3) . . ?
N14 C12 N13 108.4(3) . . ?
C14 C13 H13 111.8 . . ?
N11 C13 H13 111.8 . . ?
N11 C13 C14 103.2(3) . . ?
N14 C13 H13 111.8 . . ?
N14 C13 C14 103.0(3) . . ?
N14 C13 N11 114.5(3) . . ?
C13 C14 H14 112.0 . . ?
N12 C14 C13 102.9(3) . . ?
N12 C14 H14 112.0 . . ?
N13 C14 C13 103.1(3) . . ?
N13 C14 H14 112.0 . . ?
N13 C14 N12 114.3(3) . . ?
C11 N11 C13 112.7(3) . . ?
C11 N11 C25 123.8(3) . 3_565 ?
C25 N11 C13 123.4(3) 3_565 . ?
C11 N12 C14 112.6(3) . . ?
C11 N12 C15 123.6(3) . . ?
C15 N12 C14 123.5(3) . . ?
C12 N13 C14 112.6(3) . . ?
C12 N13 C16 123.0(3) . . ?
C14 N13 C16 122.4(3) . . ?
C12 N14 C13 112.8(3) . . ?
C12 N14 C26 123.1(3) . 3_565 ?
C13 N14 C26 122.1(3) . 3_565 ?
N12 C15 H15A 108.8 . . ?
N12 C15 H15B 108.8 . . ?
N12 C15 N21 114.0(3) . . ?
H15A C15 H15B 107.6 . . ?
N21 C15 H15A 108.8 . . ?
N21 C15 H15B 108.8 . . ?
N13 C16 H16A 108.8 . . ?
N13 C16 H16B 108.8 . . ?
H16A C16 H16B 107.7 . . ?
N24 C16 N13 113.7(3) . . ?
N24 C16 H16A 108.8 . . ?
N24 C16 H16B 108.8 . . ?
O21 C21 N21 125.2(3) . . ?
O21 C21 N22 125.7(3) . . ?
N22 C21 N21 109.1(3) . . ?
O22 C22 N23 124.6(3) . . ?
O22 C22 N24 126.8(3) . . ?
N24 C22 N23 108.6(3) . . ?
C24 C23 H23 111.7 . . ?
N21 C23 H23 111.7 . . ?
N21 C23 C24 103.5(3) . . ?
N24 C23 H23 111.7 . . ?
N24 C23 C24 103.5(3) . . ?
N24 C23 N21 114.2(3) . . ?
C23 C24 H24 111.8 . . ?
N22 C24 C23 103.1(3) . . ?
N22 C24 H24 111.8 . . ?
N23 C24 C23 102.9(3) . . ?
N23 C24 H24 111.8 . . ?
N23 C24 N22 114.8(3) . . ?
C15 N21 C23 123.6(3) . . ?
C21 N21 C15 122.4(3) . . ?
C21 N21 C23 111.4(3) . . ?
C21 N22 C24 112.6(3) . . ?
C21 N22 C25 122.9(3) . . ?
C24 N22 C25 123.3(3) . . ?
C22 N23 C24 112.7(3) . . ?
C22 N23 C26 123.0(3) . . ?
C26 N23 C24 124.3(3) . . ?
C16 N24 C23 123.8(3) . . ?
C22 N24 C16 123.8(3) . . ?
C22 N24 C23 112.3(3) . . ?
N11 C25 N22 113.7(3) 2_665 . ?
N11 C25 H25A 108.8 2_665 . ?
N11 C25 H25B 108.8 2_665 . ?
N22 C25 H25A 108.8 . . ?
N22 C25 H25B 108.8 . . ?
H25A C25 H25B 107.7 . . ?
N14 C26 H26A 108.8 2_665 . ?
N14 C26 H26B 108.8 2_665 . ?
N23 C26 N14 113.8(3) . 2_665 ?
N23 C26 H26A 108.8 . . ?
N23 C26 H26B 108.8 . . ?
H26A C26 H26B 107.7 . . ?
O31 C31 N31 126.6(3) . . ?
O31 C31 N32 124.7(3) . . ?
N32 C31 N31 108.7(3) . . ?
O32 C32 N33 125.0(3) . . ?
O32 C32 N34 126.1(3) . . ?
N34 C32 N33 108.9(3) . . ?
C34 C33 H33 111.5 . . ?
N31 C33 H33 111.5 . . ?
N31 C33 C34 103.6(3) . . ?
N31 C33 N34 114.7(3) . . ?
N34 C33 H33 111.5 . . ?
N34 C33 C34 103.7(3) . . ?
C33 C34 H34 111.9 . . ?
N32 C34 C33 102.8(3) . . ?
N32 C34 H34 111.9 . . ?
N33 C34 C33 103.2(3) . . ?
N33 C34 H34 111.9 . . ?
N33 C34 N32 114.5(3) . . ?
C31 N31 C33 112.2(3) . . ?
C31 N31 C36 124.3(3) . 14_455 ?
C33 N31 C36 123.5(3) . 14_455 ?
C31 N32 C34 112.8(3) . . ?
C31 N32 C35 123.7(3) . . ?
C35 N32 C34 123.5(3) . . ?
C32 N33 C34 112.2(3) . . ?
C32 N33 C36 122.6(3) . . ?
C36 N33 C34 122.1(3) . . ?
C32 N34 C33 111.8(3) . . ?
C32 N34 C35 122.8(3) . 14_455 ?
C33 N34 C35 122.5(3) . 14_455 ?
N32 C35 N34 113.8(3) . 15 ?
N32 C35 H35A 108.8 . . ?
N32 C35 H35B 108.8 . . ?
N34 C35 H35A 108.8 15 . ?
N34 C35 H35B 108.8 15 . ?
H35A C35 H35B 107.7 . . ?
N31 C36 H36A 108.7 15 . ?
N31 C36 H36B 108.7 15 . ?
N33 C36 N31 114.1(3) . 15 ?
N33 C36 H36A 108.7 . . ?
N33 C36 H36B 108.7 . . ?
H36A C36 H36B 107.6 . . ?
O12N N1 O11N 120.0(3) . . ?
O13N N1 O11N 119.9(3) . . ?
O13N N1 O12N 119.9(3) . . ?
O22N N2 O21N 119.0(3) . . ?
O23N N2 O21N 119.7(3) . . ?
O23N N2 O22N 121.2(3) . . ?
O32N N3 O31N 120.5(3) . . ?
O33N N3 O31N 120.3(3) . . ?
O33N N3 O32N 119.2(3) . . ?
O41N N4 O41' 48.0(8) . . ?
O41N N4 O42N 116.4(7) . . ?
O41' N4 O42N 116.3(6) . . ?
O43N N4 O41N 117.1(9) . . ?
O43N N4 O41' 119.9(6) . . ?
O43N N4 O42N 119.4(6) . . ?
O52N N5 O51N 118.3(9) . . ?
O53N N5 O51N 123.1(13) . . ?
O53N N5 O52N 118.5(9) . . ?
O62N N6 O61N 119.6(7) . . ?
O62N N6 O63N 121.1(7) . . ?
O63N N6 O61N 119.3(7) . . ?
O71N N7 O72N 120.2(7) . . ?
O73N N7 O71N 120.1(7) . . ?
O73N N7 O72N 119.7(7) . . ?

loop_
_geom_bond_atom_site_label_1
_geom_bond_atom_site_label_2
_geom_bond_distance
_geom_bond_site_symmetry_2
_geom_bond_publ_flag
Er1 O1M 2.354(3) . yes
Er1 O2M 2.314(3) . yes
Er1 O3M 2.320(3) . yes
Er1 O4M 2.378(3) . yes
Er1 O5M 2.362(3) . yes
Er1 O6M 2.334(3) . yes
Er1 O7M 2.371(3) . yes
Er1 O8M 2.307(3) . yes
O11 C11 1.237(4) . ?
O12 C12 1.235(4) . ?
C11 N11 1.356(5) . ?
C11 N12 1.364(4) . ?
C12 N13 1.364(4) . ?
C12 N14 1.363(4) . ?
C13 H13 1.0000 . ?
C13 C14 1.557(4) . ?
C13 N11 1.447(4) . ?
C13 N14 1.446(4) . ?
C14 H14 1.0000 . ?
C14 N12 1.448(4) . ?
C14 N13 1.448(4) . ?
N11 C25 1.443(4) 3_565 ?
N12 C15 1.440(4) . ?
N13 C16 1.451(4) . ?
N14 C26 1.455(4) 3_565 ?
C15 H15A 0.9900 . ?
C15 H15B 0.9900 . ?
C15 N21 1.449(4) . ?
C16 H16A 0.9900 . ?
C16 H16B 0.9900 . ?
C16 N24 1.441(4) . ?
O21 C21 1.238(4) . ?
O22 C22 1.224(4) . ?
C21 N21 1.372(4) . ?
C21 N22 1.358(5) . ?
C22 N23 1.368(4) . ?
C22 N24 1.362(4) . ?
C23 H23 1.0000 . ?
C23 C24 1.556(5) . ?
C23 N21 1.458(4) . ?
C23 N24 1.449(4) . ?
C24 H24 1.0000 . ?
C24 N22 1.448(4) . ?
C24 N23 1.448(4) . ?
N22 C25 1.454(4) . ?
N23 C26 1.447(4) . ?
C25 H25A 0.9900 . ?
C25 H25B 0.9900 . ?
C26 H26A 0.9900 . ?
C26 H26B 0.9900 . ?
O31 C31 1.236(4) . ?
O32 C32 1.234(4) . ?
C31 N31 1.365(5) . ?
C31 N32 1.352(4) . ?
C32 N33 1.365(5) . ?
C32 N34 1.365(4) . ?
C33 H33 1.0000 . ?
C33 C34 1.546(5) . ?
C33 N31 1.448(4) . ?
C33 N34 1.451(4) . ?
C34 H34 1.0000 . ?
C34 N32 1.455(4) . ?
C34 N33 1.449(4) . ?
N31 C36 1.449(4) 14_455 ?
N32 C35 1.443(4) . ?
N33 C36 1.441(4) . ?
N34 C35 1.454(4) 14_455 ?
C35 H35A 0.9900 . ?
C35 H35B 0.9900 . ?
C36 H36A 0.9900 . ?
C36 H36B 0.9900 . ?
N1 O11N 1.267(4) . ?
N1 O12N 1.254(4) . ?
N1 O13N 1.224(4) . ?
N2 O21N 1.249(4) . ?
N2 O22N 1.243(4) . ?
N2 O23N 1.242(4) . ?
N3 O31N 1.256(4) . ?
N3 O32N 1.249(4) . ?
N3 O33N 1.237(4) . ?
N4 O41N 1.250(7) . ?
N4 O41' 1.265(6) . ?
N4 O42N 1.266(6) . ?
N4 O43N 1.243(6) . ?
N5 O51N 1.259(7) . ?
N5 O52N 1.253(7) . ?
N5 O53N 1.252(7) . ?
N6 O61N 1.250(7) . ?
N6 O62N 1.242(7) . ?
N6 O63N 1.245(7) . ?
N7 O71N 1.244(7) . ?
N7 O72N 1.248(7) . ?
N7 O73N 1.241(7) . ?
